data_7112234
loop_
_publ_author_name
'Emile R. Engel'
'Vincent J. Smith'
'Charl X. Bezuidenhout'
'Leonard J. Barbour'

_publ_section_title
;
 Uniaxial negative thermal expansion facilitated by weak host-guest
 interactions
;
_journal_name_full Chem.Commun.
_journal_page_first 4238
_journal_paper_doi 10.1039/C4CC00849A
_journal_volume 50
_journal_year 2014
_chemical_compound_source sigma
_chemical_formula_moiety 'C12 H24 O6, 2(C H3 N O2)'
_chemical_formula_sum 'C14 H30 N2 O10'
_chemical_formula_weight 386.40
_chemical_name_common 150K
_space_group_IT_number 14
_symmetry_cell_setting monoclinic
_symmetry_Int_Tables_number 14
_symmetry_space_group_name_Hall '-P 2yn'
_symmetry_space_group_name_H-M 'P 1 21/n 1'
_atom_sites_solution_hydrogens geom
_atom_sites_solution_primary direct
_atom_sites_solution_secondary difmap
_audit_creation_method SHELXL-97
_cell_angle_alpha 90.00
_cell_angle_beta 100.818(2)
_cell_angle_gamma 90.00
_cell_formula_units_Z 2
_cell_length_a 9.2849(12)
_cell_length_b 7.9079(10)
_cell_length_c 13.6739(18)
_cell_measurement_reflns_used 5739
_cell_measurement_temperature 150(2)
_cell_measurement_theta_max 29.28
_cell_measurement_theta_min 2.45
_cell_volume 986.2(2)
_computing_cell_refinement 'Bruker SAINT'
_computing_data_collection 'Bruker APEX2'
_computing_data_reduction 'Bruker SAINT'
_computing_molecular_graphics 'X-Seed (Barbour, 2001; Atwood & Barbour, 2003)'
_computing_publication_material 'X-Seed (Barbour, 2001; Atwood & Barbour, 2003)'
_computing_structure_refinement 'SHELXL-97 (Sheldrick, 2008)'
_computing_structure_solution 'SHELXS-97 (Sheldrick, 2008)'
_diffrn_ambient_pressure 101.3
_diffrn_ambient_temperature 150(2)
_diffrn_measured_fraction_theta_full 0.999
_diffrn_measured_fraction_theta_max 0.938
_diffrn_measurement_device_type 'Bruker APEX-II CCD'
_diffrn_measurement_method '\w scans'
_diffrn_radiation_monochromator 'INCOATEC quazar mirrior optics'
_diffrn_radiation_type MoK\a
_diffrn_radiation_wavelength 0.71073
_diffrn_reflns_av_R_equivalents 0.0244
_diffrn_reflns_av_sigmaI/netI 0.0167
_diffrn_reflns_limit_h_max 12
_diffrn_reflns_limit_h_min -12
_diffrn_reflns_limit_k_max 10
_diffrn_reflns_limit_k_min -10
_diffrn_reflns_limit_l_max 18
_diffrn_reflns_limit_l_min -18
_diffrn_reflns_number 14663
_diffrn_reflns_theta_full 26.00
_diffrn_reflns_theta_max 29.76
_diffrn_reflns_theta_min 2.45
_diffrn_source 'INCOATEC Mo micro source'
_diffrn_standards_number 0
_exptl_absorpt_coefficient_mu 0.110
_exptl_absorpt_correction_T_max 0.9708
_exptl_absorpt_correction_T_min 0.9572
_exptl_absorpt_correction_type multi-scan
_exptl_absorpt_process_details 'symmetry-related measurements'
_exptl_crystal_colour colourless
_exptl_crystal_density_diffrn 1.301
_exptl_crystal_density_method 'not measured'
_exptl_crystal_description 'cubic prisms'
_exptl_crystal_F_000 416
_exptl_crystal_recrystallization_method nitromethane
_exptl_crystal_size_max 0.40
_exptl_crystal_size_mid 0.36
_exptl_crystal_size_min 0.27
_refine_diff_density_max 0.280
_refine_diff_density_min -0.232
_refine_diff_density_rms 0.038
_refine_ls_extinction_method none
_refine_ls_goodness_of_fit_ref 1.087
_refine_ls_hydrogen_treatment constr
_refine_ls_matrix_type full
_refine_ls_number_parameters 119
_refine_ls_number_reflns 2626
_refine_ls_number_restraints 0
_refine_ls_restrained_S_all 1.087
_refine_ls_R_factor_all 0.0465
_refine_ls_R_factor_gt 0.0377
_refine_ls_shift/su_max 0.000
_refine_ls_shift/su_mean 0.000
_refine_ls_structure_factor_coef Fsqd
_refine_ls_weighting_details 'calc w=1/[\s^2^(Fo^2^)+(0.0384P)^2^+0.3486P] where P=(Fo^2^+2Fc^2^)/3'
_refine_ls_weighting_scheme calc
_refine_ls_wR_factor_gt 0.0965
_refine_ls_wR_factor_ref 0.1017
_reflns_number_gt 2189
_reflns_number_total 2626
_reflns_threshold_expression >2sigma(I)
_cod_data_source_file c4cc00849a2.cif
_cod_data_source_block C_nitromethane_150K
_cod_depositor_comments
;
The following automatic conversions were performed:

'_refine_ls_hydrogen_treatment' value 'Constr' changed to 'constr'
according to the built-in table from CIF Core dictionary named
'cif_core.dic' version 2.4.1 from 2010-06-29.

Automatic conversion script
Id: cif_fix_values 2281 2013-09-26 08:29:07Z andrius 

The following automatic conversions were performed:

data name '_iucr_refine_instruction_details' was replaced with
'_iucr_refine_instructions_details' as specified in the replacement
file 'data/replacement-values/replacement_tags.lst'.

Automatic conversion script
Id: cif_correct_tags 9268 2022-04-12 08:56:07Z antanas 
;
_cod_original_sg_symbol_H-M 'P 21/n'
_cod_database_code 7112234

loop_
_symmetry_equiv_pos_as_xyz
'x, y, z'
'-x+1/2, y+1/2, -z+1/2'
'-x, -y, -z'
'x-1/2, -y-1/2, z-1/2'

loop_
_atom_site_label
_atom_site_type_symbol
_atom_site_fract_x
_atom_site_fract_y
_atom_site_fract_z
_atom_site_U_iso_or_equiv
_atom_site_adp_type
_atom_site_occupancy
_atom_site_symmetry_multiplicity
_atom_site_calc_flag
_atom_site_refinement_flags
O1 O 0.26379(9) 0.39971(10) 0.34412(6) 0.02723(19) Uani 1 1 d .
O2 O 0.52279(9) 0.56276(11) 0.30342(6) 0.02825(19) Uani 1 1 d .
O3 O 0.78451(9) 0.57843(10) 0.45643(6) 0.0294(2) Uani 1 1 d .
O4 O 0.22833(11) 0.86798(15) 0.50846(9) 0.0523(3) Uani 1 1 d .
O5 O 0.41604(14) 0.91180(16) 0.62357(9) 0.0570(3) Uani 1 1 d .
N1 N 0.35608(11) 0.84312(13) 0.54672(8) 0.0292(2) Uani 1 1 d .
C1 C 0.12326(13) 0.41598(17) 0.36954(10) 0.0324(3) Uani 1 1 d .
H1A H 0.0481 0.3645 0.3170 0.039 Uiso 1 1 calc R
H1B H 0.0990 0.5370 0.3753 0.039 Uiso 1 1 calc R
C2 C 0.27322(14) 0.48161(16) 0.25310(9) 0.0307(3) Uani 1 1 d .
H2A H 0.2491 0.6030 0.2572 0.037 Uiso 1 1 calc R
H2B H 0.2024 0.4305 0.1979 0.037 Uiso 1 1 calc R
C3 C 0.42607(14) 0.46218(16) 0.23413(8) 0.0303(3) Uani 1 1 d .
H3A H 0.4561 0.3420 0.2414 0.036 Uiso 1 1 calc R
H3B H 0.4300 0.4985 0.1654 0.036 Uiso 1 1 calc R
C4 C 0.66888(14) 0.55553(17) 0.28658(9) 0.0314(3) Uani 1 1 d .
H4A H 0.6725 0.5981 0.2190 0.038 Uiso 1 1 calc R
H4B H 0.7038 0.4370 0.2912 0.038 Uiso 1 1 calc R
C5 C 0.76561(13) 0.66145(16) 0.36293(9) 0.0303(3) Uani 1 1 d .
H5A H 0.8620 0.6781 0.3434 0.036 Uiso 1 1 calc R
H5B H 0.7203 0.7738 0.3676 0.036 Uiso 1 1 calc R
C6 C 0.87530(13) 0.67179(16) 0.53308(10) 0.0330(3) Uani 1 1 d .
H6A H 0.8369 0.7882 0.5357 0.040 Uiso 1 1 calc R
H6B H 0.9762 0.6788 0.5195 0.040 Uiso 1 1 calc R
C7 C 0.44187(13) 0.72335(15) 0.49772(9) 0.0301(3) Uani 1 1 d .
H7A H 0.3838 0.6211 0.4786 0.045 Uiso 1 1 calc R
H7B H 0.5323 0.6933 0.5439 0.045 Uiso 1 1 calc R
H7C H 0.4665 0.7762 0.4381 0.045 Uiso 1 1 calc R

loop_
_atom_site_aniso_label
_atom_site_aniso_U_11
_atom_site_aniso_U_22
_atom_site_aniso_U_33
_atom_site_aniso_U_23
_atom_site_aniso_U_13
_atom_site_aniso_U_12
O1 0.0243(4) 0.0295(4) 0.0266(4) 0.0010(3) 0.0013(3) 0.0042(3)
O2 0.0292(4) 0.0314(4) 0.0251(4) -0.0052(3) 0.0075(3) -0.0008(3)
O3 0.0309(4) 0.0268(4) 0.0304(4) 0.0007(3) 0.0050(3) -0.0042(3)
O4 0.0322(5) 0.0570(7) 0.0655(7) 0.0039(6) 0.0032(5) 0.0169(5)
O5 0.0592(7) 0.0587(7) 0.0494(6) -0.0257(6) 0.0005(5) 0.0103(6)
N1 0.0305(5) 0.0264(5) 0.0312(5) 0.0034(4) 0.0072(4) 0.0045(4)
C1 0.0214(5) 0.0366(6) 0.0366(7) -0.0057(5) -0.0011(5) 0.0026(5)
C2 0.0340(6) 0.0288(6) 0.0256(6) 0.0018(4) -0.0042(5) 0.0016(5)
C3 0.0403(7) 0.0299(6) 0.0199(5) -0.0024(4) 0.0037(5) -0.0005(5)
C4 0.0343(6) 0.0360(6) 0.0270(6) 0.0012(5) 0.0141(5) 0.0040(5)
C5 0.0284(6) 0.0307(6) 0.0346(6) 0.0052(5) 0.0131(5) -0.0001(5)
C6 0.0248(6) 0.0336(6) 0.0404(7) -0.0060(5) 0.0059(5) -0.0062(5)
C7 0.0303(6) 0.0274(6) 0.0326(6) -0.0016(5) 0.0063(5) 0.0057(5)

loop_
_atom_type_symbol
_atom_type_description
_atom_type_scat_dispersion_real
_atom_type_scat_dispersion_imag
_atom_type_scat_source
C C 0.0033 0.0016 'International Tables Vol C Tables 4.2.6.8 and 6.1.1.4'
H H 0.0000 0.0000 'International Tables Vol C Tables 4.2.6.8 and 6.1.1.4'
N N 0.0061 0.0033 'International Tables Vol C Tables 4.2.6.8 and 6.1.1.4'
O O 0.0106 0.0060 'International Tables Vol C Tables 4.2.6.8 and 6.1.1.4'

loop_
_geom_angle_atom_site_label_1
_geom_angle_atom_site_label_2
_geom_angle_atom_site_label_3
_geom_angle
_geom_angle_site_symmetry_1
_geom_angle_site_symmetry_3
C1 O1 C2 112.61(9) . .
C4 O2 C3 111.91(9) . .
C5 O3 C6 112.33(9) . .
O4 N1 O5 123.20(11) . .
O4 N1 C7 118.22(11) . .
O5 N1 C7 118.58(11) . .
O1 C1 C6 108.69(10) . 3_666
O1 C1 H1A 110.0 . .
C6 C1 H1A 110.0 3_666 .
O1 C1 H1B 110.0 . .
C6 C1 H1B 110.0 3_666 .
H1A C1 H1B 108.3 . .
O1 C2 C3 108.74(9) . .
O1 C2 H2A 109.9 . .
C3 C2 H2A 109.9 . .
O1 C2 H2B 109.9 . .
C3 C2 H2B 109.9 . .
H2A C2 H2B 108.3 . .
O2 C3 C2 109.15(9) . .
O2 C3 H3A 109.9 . .
C2 C3 H3A 109.9 . .
O2 C3 H3B 109.9 . .
C2 C3 H3B 109.9 . .
H3A C3 H3B 108.3 . .
O2 C4 C5 109.30(9) . .
O2 C4 H4A 109.8 . .
C5 C4 H4A 109.8 . .
O2 C4 H4B 109.8 . .
C5 C4 H4B 109.8 . .
H4A C4 H4B 108.3 . .
O3 C5 C4 109.01(10) . .
O3 C5 H5A 109.9 . .
C4 C5 H5A 109.9 . .
O3 C5 H5B 109.9 . .
C4 C5 H5B 109.9 . .
H5A C5 H5B 108.3 . .
O3 C6 C1 108.63(10) . 3_666
O3 C6 H6A 110.0 . .
C1 C6 H6A 110.0 3_666 .
O3 C6 H6B 110.0 . .
C1 C6 H6B 110.0 3_666 .
H6A C6 H6B 108.3 . .
N1 C7 H7A 109.5 . .
N1 C7 H7B 109.5 . .
H7A C7 H7B 109.5 . .
N1 C7 H7C 109.5 . .
H7A C7 H7C 109.5 . .
H7B C7 H7C 109.5 . .

loop_
_geom_bond_atom_site_label_1
_geom_bond_atom_site_label_2
_geom_bond_distance
_geom_bond_site_symmetry_2
O1 C1 1.4178(14) .
O1 C2 1.4202(15) .
O2 C4 1.4190(14) .
O2 C3 1.4204(14) .
O3 C5 1.4185(14) .
O3 C6 1.4222(14) .
O4 N1 1.2192(14) .
O5 N1 1.2205(15) .
N1 C7 1.4768(15) .
C1 C6 1.4995(19) 3_666
C1 H1A 0.9900 .
C1 H1B 0.9900 .
C2 C3 1.4977(18) .
C2 H2A 0.9900 .
C2 H2B 0.9900 .
C3 H3A 0.9900 .
C3 H3B 0.9900 .
C4 C5 1.4987(18) .
C4 H4A 0.9900 .
C4 H4B 0.9900 .
C5 H5A 0.9900 .
C5 H5B 0.9900 .
C6 C1 1.4995(19) 3_666
C6 H6A 0.9900 .
C6 H6B 0.9900 .
C7 H7A 0.9800 .
C7 H7B 0.9800 .
C7 H7C 0.9800 .

loop_
_geom_torsion_atom_site_label_1
_geom_torsion_atom_site_label_2
_geom_torsion_atom_site_label_3
_geom_torsion_atom_site_label_4
_geom_torsion
_geom_torsion_site_symmetry_4
C2 O1 C1 C6 -179.16(10) 3_666
C1 O1 C2 C3 178.30(9) .
C4 O2 C3 C2 -177.46(9) .
O1 C2 C3 O2 -70.45(12) .
C3 O2 C4 C5 -179.02(10) .
C6 O3 C5 C4 -179.91(10) .
O2 C4 C5 O3 72.05(12) .
C5 O3 C6 C1 174.32(9) 3_666
